data_4070664
loop_
_publ_author_name
'Ellul, Charles E.'
'Saker, Olly'
'Mahon, Mary F.'
'Apperley, David C.'
'Whittlesey, Michael K.'

_publ_section_title
;
 Cleavage of Ru3(CO)12by N-Heterocyclic Carbenes: Isolation ofcis-
 andtrans-Ru(NHC)2(CO)3and Reaction with O2To Form Ru(NHC)2(CO)2(CO3)
;
_journal_issue 1
_journal_name_full Organometallics
_journal_page_first 100
_journal_paper_doi 10.1021/om700915t
_journal_volume 27
_journal_year 2008
_chemical_formula_sum 'C25 H40 N4 O5 Ru'
_chemical_formula_weight 577.68
_chemical_name_systematic
;
 ?
;
_space_group_IT_number 4
_symmetry_cell_setting monoclinic
_symmetry_space_group_name_Hall 'P 2yb'
_symmetry_space_group_name_H-M 'P 1 21 1'
_atom_sites_solution_hydrogens geom
_atom_sites_solution_primary direct
_atom_sites_solution_secondary difmap
_audit_creation_method SHELXL-97
_cell_angle_alpha 90.00
_cell_angle_beta 110.069(1)
_cell_angle_gamma 90.00
_cell_formula_units_Z 1
_cell_length_a 10.6020(2)
_cell_length_b 12.0620(2)
_cell_length_c 11.3930(2)
_cell_measurement_reflns_used 27537
_cell_measurement_temperature 150(2)
_cell_measurement_theta_max 27.485
_cell_measurement_theta_min 2.910
_cell_volume 1368.49(4)
_computing_cell_refinement 'HKL Scalepack (Otwinowski & Minor 1997)'
_computing_data_collection 'Collect (Bruker AXS BV, 1997-2004)'
_computing_data_reduction 'Denzo & Scalepack (Otwinowski & Minor, 1997)'
_computing_molecular_graphics 'ORTEX (P.McArdle, 1995)'
_computing_publication_material 'SHELXL-97/2 (Sheldrick,1997)'
_computing_structure_refinement 'SHELXL-97 (Sheldrick, 1997)'
_computing_structure_solution 'SHELXS-97 (Sheldrick, 1990)'
_diffrn_ambient_temperature 150(2)
_diffrn_measured_fraction_theta_full 0.997
_diffrn_measured_fraction_theta_max 0.997
_diffrn_measurement_device_type '95mm CCD camera on \k-goniostat'
_diffrn_measurement_method CCD
_diffrn_radiation_monochromator graphite
_diffrn_radiation_source 'fine-focus sealed tube'
_diffrn_radiation_type MoK\a
_diffrn_radiation_wavelength 0.71073
_diffrn_reflns_av_R_equivalents 0.0360
_diffrn_reflns_av_sigmaI/netI 0.0373
_diffrn_reflns_limit_h_max 13
_diffrn_reflns_limit_h_min -13
_diffrn_reflns_limit_k_max 15
_diffrn_reflns_limit_k_min -15
_diffrn_reflns_limit_l_max 14
_diffrn_reflns_limit_l_min -14
_diffrn_reflns_number 26125
_diffrn_reflns_theta_full 27.48
_diffrn_reflns_theta_max 27.48
_diffrn_reflns_theta_min 3.65
_exptl_absorpt_coefficient_mu 0.613
_exptl_absorpt_correction_T_max 0.94
_exptl_absorpt_correction_T_min 0.91
_exptl_absorpt_correction_type multi-scan
_exptl_absorpt_process_details
;
 ?
;
_exptl_crystal_colour Colourless
_exptl_crystal_density_diffrn 1.402
_exptl_crystal_density_method 'not measured'
_exptl_crystal_description Block
_exptl_crystal_F_000 604
_exptl_crystal_size_max 0.25
_exptl_crystal_size_mid 0.20
_exptl_crystal_size_min 0.20
_refine_diff_density_max 0.741
_refine_diff_density_min -0.626
_refine_diff_density_rms 0.064
_refine_ls_abs_structure_details 'Flack H D (1983), Acta Cryst. A39, 876-881'
_refine_ls_abs_structure_Flack -0.027(18)
_refine_ls_extinction_method none
_refine_ls_goodness_of_fit_ref 1.079
_refine_ls_hydrogen_treatment constr
_refine_ls_matrix_type full
_refine_ls_number_parameters 328
_refine_ls_number_reflns 6230
_refine_ls_number_restraints 1
_refine_ls_restrained_S_all 1.079
_refine_ls_R_factor_all 0.0291
_refine_ls_R_factor_gt 0.0249
_refine_ls_shift/su_max 0.001
_refine_ls_shift/su_mean 0.000
_refine_ls_structure_factor_coef Fsqd
_refine_ls_weighting_details 'calc w=1/[\s^2^(Fo^2^)+(0.0213P)^2^+0.3890P] where P=(Fo^2^+2Fc^2^)/3'
_refine_ls_weighting_scheme calc
_refine_ls_wR_factor_gt 0.0544
_refine_ls_wR_factor_ref 0.0560
_reflns_number_gt 5837
_reflns_number_total 6230
_reflns_threshold_expression >2sigma(I)
_cod_data_source_file om700915t-file002.cif
_cod_data_source_block k07mkw18
_cod_depositor_comments
;
The following automatic conversions were performed:

'_symmetry_cell_setting' value 'Monoclinic' changed to 'monoclinic'
according to /home/saulius/struct/CIF-dictionaries/cif_core.dic
dictionary named 'cif_core.dic' version 2.4.1 from
2010-06-29.

'_exptl_absorpt_correction_type' value 'Multi-Scan'
changed to 'multi-scan' according to
/home/saulius/struct/CIF-dictionaries/cif_core.dic dictionary named
'cif_core.dic' version 2.4.1 from 2010-06-29.

Automatic conversion script
Id: cif_fix_values 1715 2011-07-08 13:25:40Z adriana 
;
_cod_original_sg_symbol_H-M P21
_cod_database_code 4070664

loop_
_symmetry_equiv_pos_as_xyz
'x, y, z'
'-x, y+1/2, -z'

loop_
_atom_site_label
_atom_site_type_symbol
_atom_site_fract_x
_atom_site_fract_y
_atom_site_fract_z
_atom_site_U_iso_or_equiv
_atom_site_adp_type
_atom_site_occupancy
_atom_site_symmetry_multiplicity
_atom_site_calc_flag
_atom_site_refinement_flags
Ru1 Ru 0.182341(13) 0.110000(14) 0.317943(13) 0.01682(5) Uani 1 1 d .
O1 O -0.11211(18) 0.14267(14) 0.17762(19) 0.0404(5) Uani 1 1 d .
O2 O 0.19035(19) 0.36214(16) 0.30414(16) 0.0311(4) Uani 1 1 d .
O3 O 0.36851(13) 0.10095(19) 0.46297(12) 0.0198(3) Uani 1 1 d .
O4 O 0.17965(14) 0.1071(2) 0.50139(12) 0.0250(3) Uani 1 1 d .
O5 O 0.37397(19) 0.08709(17) 0.66220(15) 0.0401(6) Uani 1 1 d .
N1 N 0.0860(2) -0.13267(15) 0.35043(18) 0.0221(4) Uani 1 1 d .
N2 N 0.2798(2) -0.14001(15) 0.32963(17) 0.0182(4) Uani 1 1 d .
N3 N 0.1802(2) 0.03002(16) 0.05564(17) 0.0225(4) Uani 1 1 d .
N4 N 0.35038(19) 0.13719(14) 0.14262(17) 0.0222(5) Uani 1 1 d .
C1 C 0.0019(2) 0.1248(3) 0.2267(2) 0.0283(6) Uani 1 1 d .
C2 C 0.1896(3) 0.2673(3) 0.3120(2) 0.0226(8) Uani 1 1 d .
C3 C 0.3106(2) 0.0986(3) 0.54982(19) 0.0248(5) Uani 1 1 d .
C4 C 0.1831(2) -0.0678(3) 0.3325(2) 0.0158(7) Uani 1 1 d .
C5 C 0.1212(3) -0.24491(19) 0.3565(2) 0.0267(5) Uani 1 1 d .
C6 C 0.2433(2) -0.24987(19) 0.3436(2) 0.0239(5) Uani 1 1 d .
C7 C -0.0363(3) -0.0874(2) 0.3700(3) 0.0414(7) Uani 1 1 d .
H7 H -0.0285 -0.0048 0.3698 0.050 Uiso 1 1 calc R
C8 C -0.1628(3) -0.1178(3) 0.2614(5) 0.0725(13) Uani 1 1 d .
H8A H -0.1549 -0.0910 0.1831 0.109 Uiso 1 1 calc R
H8B H -0.2410 -0.0833 0.2739 0.109 Uiso 1 1 calc R
H8C H -0.1739 -0.1985 0.2576 0.109 Uiso 1 1 calc R
C9 C -0.0426(5) -0.1191(3) 0.4938(4) 0.0789(15) Uani 1 1 d .
H9A H -0.0664 -0.1977 0.4928 0.118 Uiso 1 1 calc R
H9B H -0.1107 -0.0740 0.5118 0.118 Uiso 1 1 calc R
H9C H 0.0451 -0.1064 0.5584 0.118 Uiso 1 1 calc R
C10 C 0.0387(4) -0.3397(2) 0.3739(4) 0.0562(10) Uani 1 1 d .
H10A H 0.0800 -0.4097 0.3626 0.084 Uiso 1 1 calc R
H10B H -0.0522 -0.3346 0.3123 0.084 Uiso 1 1 calc R
H10C H 0.0341 -0.3370 0.4583 0.084 Uiso 1 1 calc R
C11 C 0.3229(3) -0.35089(19) 0.3400(3) 0.0336(6) Uani 1 1 d .
H11A H 0.2795 -0.4162 0.3606 0.050 Uiso 1 1 calc R
H11B H 0.4138 -0.3433 0.4009 0.050 Uiso 1 1 calc R
H11C H 0.3276 -0.3596 0.2561 0.050 Uiso 1 1 calc R
C12 C 0.4131(2) -0.10451(19) 0.3278(2) 0.0204(5) Uani 1 1 d .
H12 H 0.4081 -0.0225 0.3139 0.024 Uiso 1 1 calc R
C13 C 0.4471(3) -0.1560(2) 0.2198(2) 0.0290(6) Uani 1 1 d .
H13A H 0.4742 -0.2334 0.2396 0.043 Uiso 1 1 calc R
H13B H 0.5209 -0.1147 0.2070 0.043 Uiso 1 1 calc R
H13C H 0.3680 -0.1531 0.1435 0.043 Uiso 1 1 calc R
C14 C 0.5222(2) -0.1247(2) 0.4543(2) 0.0270(5) Uani 1 1 d .
H14A H 0.4968 -0.0887 0.5201 0.040 Uiso 1 1 calc R
H14B H 0.6074 -0.0937 0.4536 0.040 Uiso 1 1 calc R
H14C H 0.5324 -0.2045 0.4705 0.040 Uiso 1 1 calc R
C15 C 0.2394(2) 0.0936(2) 0.15871(18) 0.0181(5) Uani 1 1 d .
C16 C 0.2540(3) 0.0348(2) -0.0258(2) 0.0279(5) Uani 1 1 d .
C17 C 0.3593(2) 0.1014(3) 0.02836(19) 0.0289(5) Uani 1 1 d .
C18 C 0.0504(2) -0.02740(19) 0.0304(2) 0.0264(5) Uani 1 1 d .
H18 H 0.0287 -0.0215 0.1089 0.032 Uiso 1 1 calc R
C19 C 0.0557(3) -0.1507(2) 0.0047(3) 0.0338(6) Uani 1 1 d .
H19A H 0.0757 -0.1612 -0.0725 0.051 Uiso 1 1 calc R
H19B H -0.0312 -0.1846 -0.0046 0.051 Uiso 1 1 calc R
H19C H 0.1261 -0.1857 0.0745 0.051 Uiso 1 1 calc R
C20 C -0.0616(3) 0.0334(2) -0.0698(3) 0.0364(6) Uani 1 1 d .
H20A H -0.0585 0.1124 -0.0488 0.055 Uiso 1 1 calc R
H20B H -0.1486 0.0025 -0.0742 0.055 Uiso 1 1 calc R
H20C H -0.0496 0.0244 -0.1508 0.055 Uiso 1 1 calc R
C21 C 0.2217(3) -0.0289(3) -0.1453(3) 0.0411(7) Uani 1 1 d .
H21A H 0.2724 0.0019 -0.1952 0.062 Uiso 1 1 calc R
H21B H 0.1253 -0.0233 -0.1925 0.062 Uiso 1 1 calc R
H21C H 0.2461 -0.1069 -0.1266 0.062 Uiso 1 1 calc R
C22 C 0.4716(3) 0.1288(3) -0.0199(3) 0.0467(9) Uani 1 1 d .
H22A H 0.5519 0.0863 0.0269 0.070 Uiso 1 1 calc R
H22B H 0.4917 0.2083 -0.0091 0.070 Uiso 1 1 calc R
H22C H 0.4442 0.1098 -0.1088 0.070 Uiso 1 1 calc R
C23 C 0.4436(2) 0.2142(2) 0.2331(2) 0.0254(5) Uani 1 1 d .
H23 H 0.4121 0.2198 0.3061 0.031 Uiso 1 1 calc R
C24 C 0.5876(3) 0.1707(2) 0.2834(3) 0.0375(6) Uani 1 1 d .
H24A H 0.5878 0.0951 0.3152 0.056 Uiso 1 1 calc R
H24B H 0.6419 0.2188 0.3513 0.056 Uiso 1 1 calc R
H24C H 0.6255 0.1701 0.2161 0.056 Uiso 1 1 calc R
C25 C 0.4354(3) 0.3319(2) 0.1784(3) 0.0374(7) Uani 1 1 d .
H25A H 0.4715 0.3315 0.1099 0.056 Uiso 1 1 calc R
H25B H 0.4880 0.3830 0.2438 0.056 Uiso 1 1 calc R
H25C H 0.3415 0.3562 0.1468 0.056 Uiso 1 1 calc R

loop_
_atom_site_aniso_label
_atom_site_aniso_U_11
_atom_site_aniso_U_22
_atom_site_aniso_U_33
_atom_site_aniso_U_23
_atom_site_aniso_U_13
_atom_site_aniso_U_12
Ru1 0.01837(8) 0.01477(8) 0.01945(8) -0.00096(10) 0.00922(5) -0.00105(10)
O1 0.0216(10) 0.0406(13) 0.0560(12) 0.0024(8) 0.0095(8) 0.0037(7)
O2 0.0418(12) 0.0170(10) 0.0321(10) -0.0005(7) 0.0097(9) 0.0017(8)
O3 0.0237(7) 0.0197(8) 0.0170(6) -0.0020(9) 0.0083(5) -0.0044(9)
O4 0.0326(8) 0.0241(7) 0.0250(6) -0.0014(12) 0.0188(6) -0.0022(13)
O5 0.0508(11) 0.0522(17) 0.0173(8) 0.0006(8) 0.0117(7) -0.0132(10)
N1 0.0263(11) 0.0151(9) 0.0316(10) -0.0020(8) 0.0186(9) -0.0042(8)
N2 0.0197(10) 0.0151(9) 0.0194(9) 0.0003(7) 0.0063(8) -0.0033(7)
N3 0.0268(11) 0.0205(10) 0.0174(9) -0.0013(7) 0.0039(8) -0.0003(8)
N4 0.0270(10) 0.0259(14) 0.0165(8) -0.0001(7) 0.0110(8) -0.0024(7)
C1 0.0283(12) 0.0247(18) 0.0344(11) 0.0007(12) 0.0139(9) 0.0012(12)
C2 0.0200(15) 0.029(2) 0.0180(14) -0.0005(10) 0.0049(11) 0.0011(10)
C3 0.0365(12) 0.0199(13) 0.0209(9) -0.0032(11) 0.0137(8) -0.0059(12)
C4 0.0184(15) 0.0114(14) 0.0179(13) -0.0019(9) 0.0067(11) -0.0006(8)
C5 0.0334(14) 0.0168(11) 0.0352(13) -0.0009(10) 0.0186(11) -0.0049(9)
C6 0.0278(13) 0.0164(11) 0.0257(12) 0.0000(9) 0.0071(10) -0.0005(9)
C7 0.0410(17) 0.0238(13) 0.079(2) -0.0066(13) 0.0463(16) -0.0072(11)
C8 0.0247(17) 0.046(2) 0.145(4) -0.022(2) 0.027(2) -0.0084(14)
C9 0.138(4) 0.033(2) 0.120(3) -0.013(2) 0.113(4) -0.017(2)
C10 0.067(2) 0.0192(14) 0.107(3) -0.0014(16) 0.061(2) -0.0104(14)
C11 0.0283(15) 0.0173(11) 0.0509(17) 0.0028(10) 0.0080(12) 0.0012(9)
C12 0.0159(11) 0.0197(11) 0.0248(11) 0.0023(9) 0.0060(9) -0.0011(8)
C13 0.0294(15) 0.0342(15) 0.0276(14) 0.0000(11) 0.0152(11) 0.0029(11)
C14 0.0213(12) 0.0242(13) 0.0291(12) 0.0007(10) 0.0005(10) -0.0001(9)
C15 0.0233(10) 0.0151(16) 0.0146(8) 0.0018(9) 0.0046(7) -0.0017(9)
C16 0.0410(15) 0.0269(13) 0.0178(11) 0.0008(9) 0.0128(10) 0.0013(10)
C17 0.0395(12) 0.0308(14) 0.0221(9) 0.0015(14) 0.0179(9) 0.0028(16)
C18 0.0270(13) 0.0226(12) 0.0248(12) -0.0044(9) 0.0027(10) -0.0037(9)
C19 0.0364(15) 0.0238(13) 0.0342(14) -0.0060(11) 0.0033(12) -0.0020(11)
C20 0.0321(15) 0.0282(14) 0.0364(15) -0.0036(11) -0.0042(11) 0.0009(11)
C21 0.0547(19) 0.0437(17) 0.0264(14) -0.0081(12) 0.0161(13) 0.0015(14)
C22 0.0594(18) 0.057(3) 0.0375(14) -0.0083(15) 0.0346(13) -0.0126(17)
C23 0.0225(12) 0.0313(14) 0.0249(12) -0.0022(10) 0.0113(10) -0.0075(9)
C24 0.0281(14) 0.0475(17) 0.0387(15) -0.0017(13) 0.0139(12) -0.0098(12)
C25 0.0462(18) 0.0290(15) 0.0442(18) -0.0015(13) 0.0246(15) -0.0080(13)

loop_
_atom_type_symbol
_atom_type_description
_atom_type_scat_dispersion_real
_atom_type_scat_dispersion_imag
_atom_type_scat_source
C C 0.0033 0.0016 'International Tables Vol C Tables 4.2.6.8 and 6.1.1.4'
H H 0.0000 0.0000 'International Tables Vol C Tables 4.2.6.8 and 6.1.1.4'
O O 0.0106 0.0060 'International Tables Vol C Tables 4.2.6.8 and 6.1.1.4'
N N 0.0061 0.0033 'International Tables Vol C Tables 4.2.6.8 and 6.1.1.4'
Ru Ru -1.2594 0.8363 'International Tables Vol C Tables 4.2.6.8 and 6.1.1.4'

loop_
_geom_angle_atom_site_label_1
_geom_angle_atom_site_label_2
_geom_angle_atom_site_label_3
_geom_angle
C1 Ru1 C2 86.01(13)
C1 Ru1 O3 164.13(8)
C2 Ru1 O3 92.36(10)
C1 Ru1 O4 101.35(8)
C2 Ru1 O4 93.82(11)
O3 Ru1 O4 62.98(5)
C1 Ru1 C15 94.15(9)
C2 Ru1 C15 92.07(11)
O3 Ru1 C15 101.69(7)
O4 Ru1 C15 163.76(7)
C1 Ru1 C4 96.63(12)
C2 Ru1 C4 177.17(8)
O3 Ru1 C4 84.82(9)
O4 Ru1 C4 84.68(10)
C15 Ru1 C4 88.76(10)
C3 O3 Ru1 92.14(12)
C3 O4 Ru1 92.65(11)
C4 N1 C5 111.1(2)
C4 N1 C7 123.5(2)
C5 N1 C7 125.24(19)
C4 N2 C6 111.3(2)
C4 N2 C12 123.2(2)
C6 N2 C12 125.08(19)
C15 N3 C16 110.50(19)
C15 N3 C18 123.7(2)
C16 N3 C18 125.6(2)
C15 N4 C17 110.09(19)
C15 N4 C23 123.40(18)
C17 N4 C23 126.48(19)
O1 C1 Ru1 173.0(2)
O2 C2 Ru1 177.4(2)
O5 C3 O4 124.6(2)
O5 C3 O3 123.2(2)
O4 C3 O3 112.17(17)
N2 C4 N1 104.6(3)
N2 C4 Ru1 128.46(19)
N1 C4 Ru1 126.95(19)
C6 C5 N1 106.63(19)
C6 C5 C10 127.3(2)
N1 C5 C10 126.0(2)
C5 C6 N2 106.4(2)
C5 C6 C11 127.6(2)
N2 C6 C11 125.9(2)
C9 C7 N1 111.9(3)
C9 C7 C8 113.3(3)
N1 C7 C8 111.1(2)
N2 C12 C14 110.94(18)
N2 C12 C13 112.52(19)
C14 C12 C13 112.6(2)
N4 C15 N3 105.42(18)
N4 C15 Ru1 126.69(15)
N3 C15 Ru1 127.68(17)
C17 C16 N3 106.5(2)
C17 C16 C21 128.4(2)
N3 C16 C21 125.0(2)
C16 C17 N4 107.45(19)
C16 C17 C22 126.8(2)
N4 C17 C22 125.7(3)
N3 C18 C19 113.7(2)
N3 C18 C20 110.8(2)
C19 C18 C20 113.4(2)
N4 C23 C24 112.8(2)
N4 C23 C25 111.4(2)
C24 C23 C25 112.3(2)

loop_
_geom_bond_atom_site_label_1
_geom_bond_atom_site_label_2
_geom_bond_distance
Ru1 C1 1.845(2)
Ru1 C2 1.901(4)
Ru1 O3 2.0975(13)
Ru1 O4 2.1003(12)
Ru1 C15 2.109(2)
Ru1 C4 2.151(3)
O1 C1 1.165(3)
O2 C2 1.148(4)
O3 C3 1.332(2)
O4 C3 1.310(3)
O5 C3 1.233(3)
N1 C4 1.363(3)
N1 C5 1.400(3)
N1 C7 1.492(3)
N2 C4 1.355(4)
N2 C6 1.405(3)
N2 C12 1.484(3)
N3 C15 1.362(3)
N3 C16 1.406(3)
N3 C18 1.478(3)
N4 C15 1.358(3)
N4 C17 1.405(3)
N4 C23 1.485(3)
C5 C6 1.353(3)
C5 C10 1.493(3)
C6 C11 1.491(3)
C7 C9 1.485(5)
C7 C8 1.524(5)
C12 C14 1.527(3)
C12 C13 1.528(3)
C16 C17 1.342(4)
C16 C21 1.497(4)
C17 C22 1.509(3)
C18 C19 1.520(3)
C18 C20 1.523(3)
C23 C24 1.528(4)
C23 C25 1.540(4)
